data_2217287
loop_
_publ_author_name
'Grigoriev, Mikhail S.'
'Krot, Nikolai N.'

_publ_section_title
;
 Reinvestigation of trisodium dihydroxidotetraoxidoneptunate(VII)
 dihydrate
;
_journal_coeditor_code SG2217
_journal_issue 1
_journal_name_full 'Acta Crystallographica Section E'
_journal_page_first i6
_journal_page_last i6
_journal_paper_doi 10.1107/S1600536807066962
_journal_volume 64
_journal_year 2008
_chemical_formula_iupac 'Na3 [Np O4 (O H)2], 2H2 O'
_chemical_formula_moiety '3(Na +), H2 Np O6 3-, 2(H2 O)'
_chemical_formula_sum 'H6 Na3 Np O8'
_chemical_formula_weight 440.02
_chemical_name_systematic
;
trisodium dihydroxidotetraoxidoneptunate(VII) dihydrate
;
_space_group_IT_number 14
_symmetry_cell_setting monoclinic
_symmetry_space_group_name_Hall '-P 2ybc'
_symmetry_space_group_name_H-M 'P 1 21/c 1'
_atom_sites_solution_hydrogens difmap
_atom_sites_solution_primary direct
_atom_sites_solution_secondary difmap
_audit_creation_method SHELXL-97
_cell_angle_alpha 90.00
_cell_angle_beta 112.9139(14)
_cell_angle_gamma 90.00
_cell_formula_units_Z 2
_cell_length_a 7.8166(3)
_cell_length_b 7.7703(2)
_cell_length_c 6.8211(2)
_cell_measurement_reflns_used 5517
_cell_measurement_temperature 100(2)
_cell_measurement_theta_max 40.00
_cell_measurement_theta_min 3.86
_cell_volume 381.60(2)
_computing_cell_refinement 'SAINT-Plus (Bruker, 1998)'
_computing_data_collection 'APEX2 (Bruker, 2006)'
_computing_data_reduction 'SAINT-Plus (Bruker, 1998)'
_computing_molecular_graphics 'SHELXTL97 (Sheldrick, 1997b)'
_computing_publication_material 'SHELXTL97 (Sheldrick, 1997b)'
_computing_structure_refinement 'SHELXL97 (Sheldrick, 1997a)'
_computing_structure_solution 'SHELXS97 (Sheldrick, 1997a)'
_diffrn_ambient_temperature 100(2)
_diffrn_measured_fraction_theta_full 0.995
_diffrn_measured_fraction_theta_max 0.995
_diffrn_measurement_device_type 'Bruker Kappa APEXII area-detector'
_diffrn_measurement_method '\w and \f'
_diffrn_radiation_monochromator graphite
_diffrn_radiation_source 'fine-focus sealed tube'
_diffrn_radiation_type MoK\a
_diffrn_radiation_wavelength 0.71073
_diffrn_reflns_av_R_equivalents 0.0238
_diffrn_reflns_av_sigmaI/netI 0.0152
_diffrn_reflns_limit_h_max 14
_diffrn_reflns_limit_h_min -14
_diffrn_reflns_limit_k_max 14
_diffrn_reflns_limit_k_min -12
_diffrn_reflns_limit_l_max 12
_diffrn_reflns_limit_l_min -12
_diffrn_reflns_number 16264
_diffrn_reflns_theta_full 40.00
_diffrn_reflns_theta_max 40.00
_diffrn_reflns_theta_min 3.86
_diffrn_standards_number 0
_exptl_absorpt_coefficient_mu 13.790
_exptl_absorpt_correction_T_max 0.7700
_exptl_absorpt_correction_T_min 0.5219
_exptl_absorpt_correction_type multi-scan
_exptl_absorpt_process_details '(SADABS; Sheldrick, 2004)'
_exptl_crystal_colour black
_exptl_crystal_density_diffrn 3.829
_exptl_crystal_density_method 'not measured'
_exptl_crystal_description plate
_exptl_crystal_F_000 392
_exptl_crystal_size_max 0.12
_exptl_crystal_size_mid 0.08
_exptl_crystal_size_min 0.02
_refine_diff_density_max 0.750
_refine_diff_density_min -0.882
_refine_ls_extinction_method none
_refine_ls_goodness_of_fit_ref 1.041
_refine_ls_hydrogen_treatment refall
_refine_ls_matrix_type full
_refine_ls_number_parameters 70
_refine_ls_number_reflns 2357
_refine_ls_number_restraints 3
_refine_ls_restrained_S_all 1.040
_refine_ls_R_factor_all 0.0142
_refine_ls_R_factor_gt 0.0095
_refine_ls_shift/su_max 0.001
_refine_ls_shift/su_mean 0.000
_refine_ls_structure_factor_coef Fsqd
_refine_ls_weighting_details 'calc w=1/[\s^2^(Fo^2^)+(0.0059P)^2^+0.087P] where P=(Fo^2^+2Fc^2^)/3'
_refine_ls_weighting_scheme calc
_refine_ls_wR_factor_gt 0.0199
_refine_ls_wR_factor_ref 0.0213
_reflns_number_gt 1920
_reflns_number_total 2357
_reflns_threshold_expression I>2\s(I)
_cod_data_source_file sg2217.cif
_cod_data_source_block I
_cod_original_sg_symbol_H-M 'P 21/c'
_cod_database_code 2217287
_cod_database_fobs_code 2217287

loop_
_symmetry_equiv_pos_as_xyz
'x, y, z'
'-x, y+1/2, -z+1/2'
'-x, -y, -z'
'x, -y-1/2, z-1/2'

loop_
_atom_site_type_symbol
_atom_site_label
_atom_site_fract_x
_atom_site_fract_y
_atom_site_fract_z
_atom_site_U_iso_or_equiv
_atom_site_adp_type
_atom_site_calc_flag
_atom_site_refinement_flags
_atom_site_occupancy
Np Np 0.5000 0.5000 0.5000 0.004060(10) Uani d S 1
Na Na1 0.5000 0.5000 0.0000 0.00859(9) Uani d S 1
Na Na2 0.85815(7) 0.32123(6) 0.90540(8) 0.01157(8) Uani d . 1
O O1 0.65824(10) 0.56060(10) 0.78208(12) 0.00757(11) Uani d . 1
O O2 0.37890(10) 0.71543(9) 0.45784(12) 0.00792(11) Uani d . 1
O O3 0.72436(10) 0.59020(9) 0.37305(12) 0.00862(11) Uani d D 1
H H3 0.715(3) 0.693(2) 0.349(4) 0.031(6) Uiso d D 1
O O4 0.97126(12) 0.44316(15) 0.24784(14) 0.01657(15) Uani d D 1
H H4A 0.892(4) 0.493(2) 0.286(5) 0.021(6) Uiso d D 1
H H4B 1.071(2) 0.428(3) 0.354(3) 0.029(5) Uiso d D 1

loop_
_atom_site_aniso_label
_atom_site_aniso_U_11
_atom_site_aniso_U_22
_atom_site_aniso_U_33
_atom_site_aniso_U_12
_atom_site_aniso_U_13
_atom_site_aniso_U_23
Np 0.00487(2) 0.00387(2) 0.00377(2) 0.00001(2) 0.002050(10) -0.000080(10)
Na1 0.0114(2) 0.0080(2) 0.0080(2) 0.0013(2) 0.0056(2) 0.0006(2)
Na2 0.01207(18) 0.01314(18) 0.00847(17) 0.00321(15) 0.00287(14) -0.00015(15)
O1 0.0084(3) 0.0080(3) 0.0059(3) -0.0006(2) 0.0023(2) -0.0011(2)
O2 0.0097(3) 0.0055(2) 0.0086(3) 0.0015(2) 0.0037(2) 0.0006(2)
O3 0.0091(3) 0.0075(3) 0.0102(3) 0.0010(2) 0.0049(2) 0.0020(2)
O4 0.0077(3) 0.0293(4) 0.0106(3) 0.0028(3) 0.0013(3) -0.0068(3)

loop_
_atom_type_symbol
_atom_type_description
_atom_type_scat_dispersion_real
_atom_type_scat_dispersion_imag
_atom_type_scat_source
O O 0.0106 0.0060 'International Tables Vol C Tables 4.2.6.8 and 6.1.1.4'
H H 0.0000 0.0000 'International Tables Vol C Tables 4.2.6.8 and 6.1.1.4'
Na Na 0.0362 0.0249 'International Tables Vol C Tables 4.2.6.8 and 6.1.1.4'
Np Np -11.4937 4.1493 'International Tables Vol C Tables 4.2.6.8 and 6.1.1.4'

loop_
_geom_angle_atom_site_label_1
_geom_angle_atom_site_label_2
_geom_angle_atom_site_label_3
_geom_angle_site_symmetry_1
_geom_angle_site_symmetry_3
_geom_angle
_geom_angle_publ_flag
O1 Np O2 . . 91.41(3) y
O1 Np O3 . . 90.82(3) y
O2 Np O3 . . 94.67(3) y
O2 Np O2 3_666 . 180.0 ?
O2 Np O1 3_666 . 88.59(3) ?
O2 Np O1 3_666 3_666 91.41(3) ?
O2 Np O1 . 3_666 88.59(3) ?
O1 Np O1 . 3_666 180.0 ?
O2 Np O3 3_666 . 85.33(3) ?
O1 Np O3 3_666 . 89.18(3) ?
O2 Np O3 3_666 3_666 94.67(3) ?
O2 Np O3 . 3_666 85.33(3) ?
O1 Np O3 . 3_666 89.18(3) ?
O1 Np O3 3_666 3_666 90.82(3) ?
O3 Np O3 . 3_666 180.0 ?
O1 Na1 O1 1_554 3_666 180.00(2) ?
O1 Na1 O2 1_554 4_575 91.16(3) ?
O1 Na1 O2 3_666 4_575 88.84(3) ?
O1 Na1 O2 1_554 2_645 88.84(3) ?
O1 Na1 O2 3_666 2_645 91.16(3) ?
O2 Na1 O2 4_575 2_645 180.0 ?
O1 Na1 O3 1_554 . 104.54(2) ?
O1 Na1 O3 3_666 . 75.46(2) ?
O2 Na1 O3 4_575 . 87.25(2) ?
O2 Na1 O3 2_645 . 92.75(2) ?
O1 Na1 O3 1_554 3_665 75.46(2) ?
O1 Na1 O3 3_666 3_665 104.54(2) ?
O2 Na1 O3 4_575 3_665 92.75(2) ?
O2 Na1 O3 2_645 3_665 87.25(2) ?
O3 Na1 O3 . 3_665 180.00(3) ?
O4 Na2 O1 1_556 . 88.70(4) ?
O4 Na2 O2 1_556 3_666 152.85(4) ?
O1 Na2 O2 . 3_666 66.37(3) ?
O4 Na2 O2 1_556 2_646 79.02(3) ?
O1 Na2 O2 . 2_646 84.77(3) ?
O2 Na2 O2 3_666 2_646 87.77(3) ?
O4 Na2 O4 1_556 4_566 131.72(4) ?
O1 Na2 O4 . 4_566 138.70(3) ?
O2 Na2 O4 3_666 4_566 74.89(3) ?
O2 Na2 O4 2_646 4_566 108.07(3) ?
O4 Na2 O4 1_556 3_766 93.44(4) ?
O1 Na2 O4 . 3_766 71.74(3) ?
O2 Na2 O4 3_666 3_766 88.88(3) ?
O2 Na2 O4 2_646 3_766 155.55(3) ?
O4 Na2 O4 4_566 3_766 94.370(16) ?
H4A O4 H4B . . 110(3) ?

loop_
_geom_bond_atom_site_label_1
_geom_bond_atom_site_label_2
_geom_bond_site_symmetry_2
_geom_bond_distance
_geom_bond_publ_flag
Np O1 . 1.8975(7) y
Np O2 3_666 1.8891(7) ?
Np O2 . 1.8891(7) y
Np O1 3_666 1.8975(7) ?
Np O3 . 2.3451(7) y
Np O3 3_666 2.3451(7) ?
Na1 O1 1_554 2.3223(7) ?
Na1 O1 3_666 2.3223(7) ?
Na1 O2 4_575 2.3783(7) ?
Na1 O2 2_645 2.3783(7) ?
Na1 O3 . 2.5626(8) ?
Na1 O3 3_665 2.5626(8) ?
Na2 O4 1_556 2.3510(10) ?
Na2 O1 . 2.3633(9) ?
Na2 O2 3_666 2.4655(9) ?
Na2 O2 2_646 2.5150(9) ?
Na2 O4 4_566 2.6263(13) ?
Na2 O4 3_766 2.7033(12) ?
O1 Na1 1_556 2.3223(7) ?
O2 Na1 2_655 2.3783(7) ?
O2 Na2 3_666 2.4655(9) ?
O2 Na2 2_656 2.5150(9) ?
O3 H3 . 0.815(15) ?
O4 Na2 1_554 2.3510(10) ?
O4 Na2 4_565 2.6263(13) ?
O4 Na2 3_766 2.7033(12) ?
O4 H4A . 0.856(17) ?
O4 H4B . 0.840(16) ?

loop_
_geom_hbond_atom_site_label_D
_geom_hbond_atom_site_label_H
_geom_hbond_atom_site_label_A
_geom_hbond_site_symmetry_A
_geom_hbond_distance_DH
_geom_hbond_distance_HA
_geom_hbond_distance_DA
_geom_hbond_angle_DHA
_geom_hbond_publ_flag
O3 H3 O1 4_575 0.815(15) 1.976(16) 2.7866(10) 173(2) y
O4 H4A O3 . 0.856(17) 1.799(17) 2.6538(12) 178(2) y
O4 H4B O3 3_766 0.840(16) 1.931(16) 2.7612(12) 169(2) y
